data_7046636
loop_
_publ_author_name
'Chen, Cheng'
'Rao, Huizhen'
'Lin, Shen'
'Zhang, Jie'

_publ_section_title
;
 A vapochromic strategy for ammonia sensing based on a bipyridinium
 constructed porous framework.
;
_journal_issue 25
_journal_name_full 'Dalton transactions (Cambridge, England : 2003)'
_journal_page_first 8204
_journal_page_last 8208
_journal_paper_doi 10.1039/c8dt01728j
_journal_volume 47
_journal_year 2018
_chemical_formula_moiety 'C44 H32 Cd2 I2 N4 O8'
_chemical_formula_sum 'C44 H32 Cd2 I2 N4 O8'
_chemical_formula_weight 1223.33
_space_group_crystal_system triclinic
_space_group_IT_number 2
_space_group_name_Hall '-P 1'
_space_group_name_H-M_alt 'P -1'
_symmetry_space_group_name_Hall '-P 1'
_symmetry_space_group_name_H-M 'P -1'
_atom_sites_solution_hydrogens geom
_audit_creation_method SHELXL-2016/6
_audit_update_record
;
2018-04-30 deposited with the CCDC.
2018-06-12 downloaded from the CCDC.
;
_cell_angle_alpha 73.643(4)
_cell_angle_beta 75.844(4)
_cell_angle_gamma 79.276(4)
_cell_formula_units_Z 2
_cell_length_a 9.1985(5)
_cell_length_b 18.3882(8)
_cell_length_c 18.6209(8)
_cell_measurement_reflns_used 7333
_cell_measurement_temperature 100(2)
_cell_measurement_theta_max 74.0080
_cell_measurement_theta_min 4.9460
_cell_volume 2907.0(2)
_computing_cell_refinement
; 
CrysAlisPro, Agilent Technologies, 
Version 1.171.36.20 (release 27-06-2012 CrysAlis171 .NET) 
(compiled Jul 11 2012,15:38:31) 
;
_computing_data_collection
; 
CrysAlisPro, Agilent Technologies, 
Version 1.171.36.20 (release 27-06-2012 CrysAlis171 .NET) 
(compiled Jul 11 2012,15:38:31) 
;
_computing_data_reduction
; 
CrysAlisPro, Agilent Technologies, 
Version 1.171.36.20 (release 27-06-2012 CrysAlis171 .NET) 
(compiled Jul 11 2012,15:38:31) 
;
_computing_molecular_graphics 'Bruker SHELXTL'
_computing_publication_material 'Bruker SHELXTL'
_computing_structure_refinement 'SHELXL-2016/6 (Sheldrick, 2016)'
_computing_structure_solution 'SHELXL-2016/6 (Sheldrick, 2016)'
_diffrn_ambient_temperature 100(2)
_diffrn_measured_fraction_theta_full 0.996
_diffrn_measured_fraction_theta_max 0.964
_diffrn_measurement_device_type 'SuperNova, Dual, Cu at zero, Atlas'
_diffrn_measurement_method '\w scans'
_diffrn_radiation_type CuK\a
_diffrn_radiation_wavelength 1.54178
_diffrn_reflns_av_R_equivalents 0.0482
_diffrn_reflns_av_unetI/netI 0.0573
_diffrn_reflns_Laue_measured_fraction_full 0.996
_diffrn_reflns_Laue_measured_fraction_max 0.964
_diffrn_reflns_limit_h_max 11
_diffrn_reflns_limit_h_min -11
_diffrn_reflns_limit_k_max 22
_diffrn_reflns_limit_k_min -15
_diffrn_reflns_limit_l_max 23
_diffrn_reflns_limit_l_min -20
_diffrn_reflns_number 19937
_diffrn_reflns_point_group_measured_fraction_full 0.996
_diffrn_reflns_point_group_measured_fraction_max 0.964
_diffrn_reflns_theta_full 67.679
_diffrn_reflns_theta_max 74.435
_diffrn_reflns_theta_min 3.991
_diffrn_source 'micro-focus sealed X-ray tube'
_exptl_absorpt_coefficient_mu 14.551
_exptl_absorpt_correction_T_max 1.00000
_exptl_absorpt_correction_T_min 0.40732
_exptl_absorpt_correction_type multi-scan
_exptl_absorpt_process_details
; 
CrysAlisPro, Agilent Technologies, 
Version 1.171.36.20 (release 27-06-2012 CrysAlis171 .NET) 
(compiled Jul 11 2012,15:38:31) 
Empirical absorption correction using spherical harmonics, 
 implemented in SCALE3 ABSPACK scaling algorithm. 
;
_exptl_crystal_colour colorless
_exptl_crystal_density_diffrn 1.398
_exptl_crystal_description block
_exptl_crystal_F_000 1180
_exptl_crystal_size_max 0.20
_exptl_crystal_size_mid 0.10
_exptl_crystal_size_min 0.10
_refine_diff_density_max 1.068
_refine_diff_density_min -1.301
_refine_diff_density_rms 0.097
_refine_ls_extinction_method none
_refine_ls_goodness_of_fit_ref 1.043
_refine_ls_hydrogen_treatment constr
_refine_ls_matrix_type full
_refine_ls_number_parameters 541
_refine_ls_number_reflns 11479
_refine_ls_number_restraints 6
_refine_ls_restrained_S_all 1.047
_refine_ls_R_factor_all 0.0592
_refine_ls_R_factor_gt 0.0462
_refine_ls_shift/su_max 0.001
_refine_ls_shift/su_mean 0.000
_refine_ls_structure_factor_coef Fsqd
_refine_ls_weighting_details 'w=1/[\s^2^(Fo^2^)+(0.0300P)^2^+2.5000P] where P=(Fo^2^+2Fc^2^)/3'
_refine_ls_weighting_scheme calc
_refine_ls_wR_factor_gt 0.1037
_refine_ls_wR_factor_ref 0.1101
_reflns_Friedel_coverage 0.000
_reflns_number_gt 8765
_reflns_number_total 11479
_reflns_threshold_expression 'I > 2\s(I)'
_cod_data_source_file c8dt01728j2.cif
_cod_data_source_block PB-I
_cod_depositor_comments 'Adding full bibliography for 7046636.cif.'
_cod_original_cell_volume 2907.0(3)
_cod_database_code 7046636
_shelx_shelxl_version_number 2016/6
_shelx_space_group_comment
;
The symmetry employed for this shelxl refinement is uniquely defined
by the following loop, which should always be used as a source of
symmetry information in preference to the above space-group names.
They are only intended as comments.
;

loop_
_space_group_symop_operation_xyz
'x, y, z'
'-x, -y, -z'

loop_
_atom_site_label
_atom_site_type_symbol
_atom_site_fract_x
_atom_site_fract_y
_atom_site_fract_z
_atom_site_U_iso_or_equiv
_atom_site_adp_type
_atom_site_occupancy
_atom_site_site_symmetry_order
_atom_site_calc_flag
_atom_site_refinement_flags_posn
_atom_site_refinement_flags_adp
Cd1 Cd 0.83330(4) 0.73467(2) -0.03342(2) 0.05063(9) Uani 1 1 d . .
Cd2 Cd 0.22370(5) 0.30246(2) 0.43210(2) 0.06065(11) Uani 1 1 d . .
I1 I 1.06128(4) 0.67976(2) -0.13942(2) 0.06609(11) Uani 1 1 d . .
I2 I -0.05466(8) 0.32387(3) 0.39075(5) 0.1145(2) Uani 1 1 d . .
O1 O 0.8171(6) 0.8651(3) -0.0498(3) 0.0891(15) Uani 1 1 d . .
O2 O 0.9842(6) 0.7979(2) 0.0152(3) 0.0848(14) Uani 1 1 d . .
O3 O 0.6424(5) 0.7074(2) 0.0814(3) 0.0760(12) Uani 1 1 d . .
O4 O 0.8144(5) 0.6157(2) 0.0519(2) 0.0660(10) Uani 1 1 d . .
O5 O 0.2685(6) 0.4340(2) 0.3795(3) 0.0913(16) Uani 1 1 d . .
O6 O 0.4268(6) 0.3438(2) 0.3387(3) 0.0965(18) Uani 1 1 d . .
O7 O 0.3003(6) 0.1800(2) 0.4076(3) 0.0778(12) Uani 1 1 d . .
O8 O 0.3677(8) 0.1991(3) 0.5030(3) 0.112(2) Uani 1 1 d . U
N1 N 0.0669(6) 0.8731(3) -0.3137(3) 0.0665(12) Uani 1 1 d . .
N2 N 0.6410(5) 0.7623(3) -0.1028(3) 0.0584(10) Uani 1 1 d . .
N3 N 0.1498(7) 0.3359(3) 0.5484(3) 0.0753(15) Uani 1 1 d . .
N4 N -0.1140(5) 0.4564(3) 0.8884(3) 0.0566(10) Uani 1 1 d . .
C1 C -0.0401(9) 1.0236(4) -0.4336(4) 0.0824(19) Uani 1 1 d . .
H1 H -0.068513 1.040389 -0.387718 0.099 Uiso 1 1 calc R U
C2 C 0.0112(9) 0.9238(4) -0.4969(4) 0.085(2) Uani 1 1 d . .
H2 H 0.018630 0.871183 -0.495451 0.102 Uiso 1 1 calc R U
C3 C -0.0279(7) 0.9463(4) -0.4303(4) 0.0682(15) Uani 1 1 d . .
C4 C -0.0628(8) 0.8889(4) -0.3542(4) 0.0808(19) Uani 1 1 d . .
H3A H -0.155572 0.909043 -0.322093 0.097 Uiso 1 1 calc R U
H3B H -0.081155 0.840778 -0.362485 0.097 Uiso 1 1 calc R U
C5 C 0.0535(8) 0.8986(4) -0.2522(4) 0.0742(17) Uani 1 1 d . .
H5 H -0.036732 0.929486 -0.235916 0.089 Uiso 1 1 calc R U
C6 C 0.1936(7) 0.8295(4) -0.3389(3) 0.0678(14) Uani 1 1 d . .
H6 H 0.202162 0.812697 -0.383723 0.081 Uiso 1 1 calc R U
C7 C 0.1664(8) 0.8815(4) -0.2116(4) 0.0748(16) Uani 1 1 d . .
H7 H 0.155225 0.900722 -0.167991 0.090 Uiso 1 1 calc R U
C8 C 0.3109(7) 0.8089(4) -0.3001(3) 0.0637(13) Uani 1 1 d . .
H8 H 0.399166 0.777239 -0.317214 0.076 Uiso 1 1 calc R U
C9 C 0.2980(7) 0.8355(3) -0.2353(3) 0.0609(13) Uani 1 1 d . .
C10 C 0.4172(6) 0.8101(3) -0.1887(3) 0.0597(12) Uani 1 1 d . .
C11 C 0.3831(7) 0.8009(4) -0.1109(4) 0.0713(16) Uani 1 1 d . .
H11 H 0.281561 0.811296 -0.085339 0.086 Uiso 1 1 calc R U
C12 C 0.5666(7) 0.7922(4) -0.2235(3) 0.0677(14) Uani 1 1 d . .
H12 H 0.594121 0.795480 -0.276862 0.081 Uiso 1 1 calc R U
C13 C 0.4965(7) 0.7766(4) -0.0702(4) 0.0706(15) Uani 1 1 d . .
H13 H 0.470616 0.769767 -0.016319 0.085 Uiso 1 1 calc R U
C14 C 0.6754(7) 0.7692(4) -0.1779(3) 0.0681(15) Uani 1 1 d . .
H14 H 0.778102 0.758028 -0.201453 0.082 Uiso 1 1 calc R U
C15 C 0.8863(9) 1.0029(4) -0.0367(5) 0.094(3) Uani 1 1 d . .
H15 H 0.807923 1.005444 -0.062778 0.113 Uiso 1 1 calc R U
C16 C 1.0767(9) 0.9306(4) 0.0289(6) 0.095(3) Uani 1 1 d . .
H16 H 1.131273 0.882844 0.048686 0.114 Uiso 1 1 calc R U
C17 C 0.9620(7) 0.9330(3) -0.0070(4) 0.0697(16) Uani 1 1 d . .
C18 C 0.9194(7) 0.8593(3) -0.0132(4) 0.0704(16) Uani 1 1 d . .
C19 C 0.6970(6) 0.6389(3) 0.0941(3) 0.0551(11) Uani 1 1 d . .
C20 C 0.6203(6) 0.5809(3) 0.1594(3) 0.0535(11) Uani 1 1 d . .
C21 C 0.4875(9) 0.6022(3) 0.2067(5) 0.096(3) Uani 1 1 d . .
H21 H 0.446335 0.654473 0.199114 0.115 Uiso 1 1 calc R U
C22 C 0.6766(7) 0.5051(3) 0.1719(4) 0.0689(16) Uani 1 1 d . .
H22 H 0.768465 0.489529 0.140434 0.083 Uiso 1 1 calc R U
C23 C 0.4147(9) 0.5480(4) 0.2647(5) 0.098(3) Uani 1 1 d . .
H23 H 0.325541 0.563588 0.297958 0.118 Uiso 1 1 calc R U
C24 C 0.6019(7) 0.4507(3) 0.2297(4) 0.0693(16) Uani 1 1 d . .
H24 H 0.643099 0.398339 0.237859 0.083 Uiso 1 1 calc R U
C25 C 0.4690(6) 0.4722(3) 0.2750(3) 0.0581(12) Uani 1 1 d . .
C26 C 0.3832(7) 0.4128(3) 0.3349(3) 0.0660(14) Uani 1 1 d . .
C27 C 0.3613(7) 0.1565(3) 0.4625(4) 0.0645(14) Uani 1 1 d . .
C28 C 0.4351(7) 0.0751(3) 0.4825(3) 0.0624(13) Uani 1 1 d . .
C29 C 0.4353(10) 0.0284(4) 0.4369(5) 0.092(2) Uani 1 1 d . .
H29 H 0.391953 0.047628 0.392763 0.111 Uiso 1 1 calc R U
C30 C 0.5010(11) 0.0473(4) 0.5447(5) 0.099(3) Uani 1 1 d . .
H30 H 0.503195 0.080142 0.575625 0.118 Uiso 1 1 calc R U
C31 C 0.1981(12) 0.2956(5) 0.6112(4) 0.114(4) Uani 1 1 d . .
H31 H 0.267202 0.250527 0.609107 0.137 Uiso 1 1 calc R U
C32 C 0.0590(11) 0.3972(4) 0.5524(4) 0.104(3) Uani 1 1 d . .
H32 H 0.026327 0.427165 0.507253 0.125 Uiso 1 1 calc R U
C33 C 0.1505(13) 0.3172(5) 0.6812(5) 0.122(4) Uani 1 1 d . .
H33 H 0.187190 0.287303 0.725269 0.146 Uiso 1 1 calc R U
C34 C 0.0056(10) 0.4223(4) 0.6187(4) 0.096(3) Uani 1 1 d . .
H34 H -0.062726 0.467971 0.617981 0.116 Uiso 1 1 calc R U
C35 C 0.0497(8) 0.3824(3) 0.6842(4) 0.0707(16) Uani 1 1 d . .
C36 C -0.0065(8) 0.4067(3) 0.7569(3) 0.0677(15) Uani 1 1 d . .
C37 C -0.0386(8) 0.3558(3) 0.8273(4) 0.0696(15) Uani 1 1 d . .
H37 H -0.023706 0.302494 0.830959 0.083 Uiso 1 1 calc R U
C38 C -0.0329(9) 0.4834(4) 0.7548(4) 0.0796(19) Uani 1 1 d . .
H38 H -0.015280 0.520147 0.707108 0.096 Uiso 1 1 calc R U
C39 C -0.0912(7) 0.3818(3) 0.8912(3) 0.0646(14) Uani 1 1 d . .
H39 H -0.112529 0.346054 0.939294 0.078 Uiso 1 1 calc R U
C40 C -0.0846(8) 0.5069(3) 0.8210(4) 0.0727(16) Uani 1 1 d . .
H40 H -0.099749 0.559933 0.819046 0.087 Uiso 1 1 calc R U
C41 C -0.1726(6) 0.4828(3) 0.9598(3) 0.0619(13) Uani 1 1 d . .
H41A H -0.136855 0.532290 0.953093 0.074 Uiso 1 1 calc R U
H41B H -0.132050 0.445366 1.002216 0.074 Uiso 1 1 calc R U
C42 C -0.3420(6) 0.4920(3) 0.9802(3) 0.0539(11) Uani 1 1 d . .
C43 C -0.4264(7) 0.5583(3) 0.9509(4) 0.0726(16) Uani 1 1 d . .
H43 H -0.376807 0.599867 0.917335 0.087 Uiso 1 1 calc R U
C44 C -0.4166(7) 0.4338(4) 1.0308(4) 0.0753(17) Uani 1 1 d . .
H44 H -0.360301 0.387876 1.053359 0.090 Uiso 1 1 calc R U

loop_
_atom_site_aniso_label
_atom_site_aniso_U_11
_atom_site_aniso_U_22
_atom_site_aniso_U_33
_atom_site_aniso_U_23
_atom_site_aniso_U_13
_atom_site_aniso_U_12
Cd1 0.05761(19) 0.03904(16) 0.0572(2) -0.01180(14) -0.01422(15) -0.00785(13)
Cd2 0.0772(2) 0.03862(17) 0.0554(2) -0.00899(14) -0.00130(17) -0.00125(15)
I1 0.0648(2) 0.05539(19) 0.0673(2) -0.01184(16) -0.00138(16) -0.00218(15)
I2 0.1177(4) 0.0649(3) 0.1684(6) -0.0093(3) -0.0698(4) -0.0059(3)
O1 0.092(3) 0.058(2) 0.137(5) -0.036(3) -0.045(3) -0.012(2)
O2 0.105(4) 0.048(2) 0.114(4) -0.024(2) -0.039(3) -0.015(2)
O3 0.084(3) 0.052(2) 0.074(3) -0.0011(19) -0.001(2) -0.0079(19)
O4 0.069(2) 0.057(2) 0.061(2) -0.0067(18) 0.0015(18) -0.0124(17)
O5 0.092(3) 0.056(2) 0.091(3) -0.007(2) 0.030(3) -0.006(2)
O6 0.088(3) 0.046(2) 0.119(4) -0.012(2) 0.033(3) -0.007(2)
O7 0.091(3) 0.048(2) 0.091(3) -0.009(2) -0.033(3) 0.007(2)
O8 0.176(5) 0.062(3) 0.097(4) -0.029(3) -0.054(4) 0.034(3)
N1 0.075(3) 0.059(3) 0.060(3) 0.008(2) -0.025(2) -0.016(2)
N2 0.058(2) 0.059(2) 0.060(3) -0.016(2) -0.015(2) -0.0067(19)
N3 0.102(4) 0.060(3) 0.052(3) -0.018(2) -0.005(3) 0.011(3)
N4 0.060(2) 0.056(2) 0.054(2) -0.013(2) -0.0158(19) -0.0022(19)
C1 0.111(6) 0.074(4) 0.064(4) -0.017(3) -0.026(4) -0.008(4)
C2 0.118(6) 0.054(3) 0.084(5) -0.003(3) -0.037(4) -0.011(3)
C3 0.071(4) 0.068(3) 0.065(4) 0.001(3) -0.030(3) -0.011(3)
C4 0.075(4) 0.083(4) 0.081(4) 0.010(3) -0.035(3) -0.024(3)
C5 0.076(4) 0.069(4) 0.076(4) -0.015(3) -0.030(3) 0.011(3)
C6 0.072(4) 0.076(4) 0.055(3) -0.005(3) -0.020(3) -0.015(3)
C7 0.080(4) 0.075(4) 0.074(4) -0.022(3) -0.031(3) 0.004(3)
C8 0.065(3) 0.071(3) 0.053(3) -0.009(3) -0.014(2) -0.009(3)
C9 0.066(3) 0.053(3) 0.061(3) -0.004(2) -0.019(3) -0.010(2)
C10 0.061(3) 0.056(3) 0.063(3) -0.010(2) -0.018(2) -0.006(2)
C11 0.060(3) 0.093(4) 0.060(3) -0.024(3) -0.013(3) 0.001(3)
C12 0.068(4) 0.081(4) 0.051(3) -0.010(3) -0.016(3) -0.004(3)
C13 0.072(4) 0.085(4) 0.059(3) -0.020(3) -0.019(3) -0.008(3)
C14 0.060(3) 0.086(4) 0.053(3) -0.009(3) -0.011(2) -0.010(3)
C15 0.102(5) 0.058(4) 0.149(8) -0.036(4) -0.063(5) -0.009(3)
C16 0.094(5) 0.050(3) 0.159(8) -0.034(4) -0.057(5) 0.003(3)
C17 0.069(3) 0.050(3) 0.100(5) -0.029(3) -0.019(3) -0.014(2)
C18 0.069(4) 0.059(3) 0.093(5) -0.037(3) -0.007(3) -0.017(3)
C19 0.062(3) 0.052(3) 0.054(3) -0.012(2) -0.012(2) -0.014(2)
C20 0.055(3) 0.049(3) 0.053(3) -0.012(2) -0.007(2) -0.007(2)
C21 0.092(5) 0.043(3) 0.112(6) -0.003(3) 0.030(4) 0.002(3)
C22 0.067(3) 0.055(3) 0.070(4) -0.016(3) 0.009(3) -0.001(2)
C23 0.091(5) 0.056(3) 0.104(6) -0.007(4) 0.036(4) 0.005(3)
C24 0.069(3) 0.046(3) 0.075(4) -0.011(3) 0.009(3) 0.002(2)
C25 0.062(3) 0.047(3) 0.056(3) -0.009(2) 0.000(2) -0.006(2)
C26 0.066(3) 0.058(3) 0.061(3) -0.009(3) 0.001(3) -0.003(3)
C27 0.078(4) 0.043(3) 0.064(3) -0.011(3) -0.009(3) 0.000(2)
C28 0.076(4) 0.041(2) 0.064(3) -0.011(2) -0.014(3) 0.004(2)
C29 0.138(7) 0.053(3) 0.097(5) -0.025(3) -0.063(5) 0.021(4)
C30 0.152(8) 0.056(4) 0.105(6) -0.037(4) -0.067(6) 0.025(4)
C31 0.170(9) 0.078(5) 0.070(5) -0.023(4) -0.018(5) 0.045(5)
C32 0.143(8) 0.076(4) 0.062(4) -0.009(3) -0.009(4) 0.040(5)
C33 0.197(11) 0.080(5) 0.075(5) -0.026(4) -0.044(6) 0.050(6)
C34 0.133(7) 0.071(4) 0.063(4) -0.021(3) -0.011(4) 0.037(4)
C35 0.089(4) 0.055(3) 0.056(3) -0.011(3) -0.008(3) 0.009(3)
C36 0.081(4) 0.060(3) 0.057(3) -0.017(3) -0.011(3) 0.004(3)
C37 0.093(4) 0.046(3) 0.065(4) -0.011(3) -0.019(3) 0.001(3)
C38 0.119(6) 0.054(3) 0.055(3) -0.008(3) -0.008(3) -0.005(3)
C39 0.082(4) 0.055(3) 0.052(3) -0.009(2) -0.016(3) 0.001(3)
C40 0.094(5) 0.053(3) 0.066(4) -0.014(3) -0.012(3) -0.004(3)
C41 0.065(3) 0.069(3) 0.060(3) -0.023(3) -0.021(3) -0.006(3)
C42 0.061(3) 0.055(3) 0.049(3) -0.015(2) -0.017(2) -0.006(2)
C43 0.072(4) 0.052(3) 0.081(4) 0.004(3) -0.014(3) -0.010(3)
C44 0.064(4) 0.059(3) 0.088(4) 0.002(3) -0.018(3) 0.002(3)

loop_
_atom_type_symbol
_atom_type_description
_atom_type_scat_dispersion_real
_atom_type_scat_dispersion_imag
_atom_type_scat_source
C C 0.0181 0.0091 'International Tables Vol C Tables 4.2.6.8 and 6.1.1.4'
H H 0.0000 0.0000 'International Tables Vol C Tables 4.2.6.8 and 6.1.1.4'
N N 0.0311 0.0180 'International Tables Vol C Tables 4.2.6.8 and 6.1.1.4'
O O 0.0492 0.0322 'International Tables Vol C Tables 4.2.6.8 and 6.1.1.4'
Cd Cd 0.1185 4.6533 'International Tables Vol C Tables 4.2.6.8 and 6.1.1.4'
I I -0.3257 6.8362 'International Tables Vol C Tables 4.2.6.8 and 6.1.1.4'

loop_
_geom_angle_atom_site_label_1
_geom_angle_atom_site_label_2
_geom_angle_atom_site_label_3
_geom_angle
_geom_angle_site_symmetry_1
_geom_angle_site_symmetry_3
O1 Cd1 O4 147.10(18) . .
O1 Cd1 N2 86.46(17) . .
O4 Cd1 N2 108.93(16) . .
O1 Cd1 O3 98.47(17) . .
O4 Cd1 O3 54.90(13) . .
N2 Cd1 O3 87.91(17) . .
O1 Cd1 O2 54.43(16) . .
O4 Cd1 O2 105.28(16) . .
N2 Cd1 O2 140.89(16) . .
O3 Cd1 O2 96.72(18) . .
O1 Cd1 C19 124.10(18) . .
O4 Cd1 C19 27.53(15) . .
N2 Cd1 C19 98.50(17) . .
O3 Cd1 C19 27.40(15) . .
O2 Cd1 C19 103.25(17) . .
O1 Cd1 C18 27.76(19) . .
O4 Cd1 C18 127.94(19) . .
N2 Cd1 C18 114.22(19) . .
O3 Cd1 C18 98.60(17) . .
O2 Cd1 C18 26.67(19) . .
C19 Cd1 C18 116.21(18) . .
O1 Cd1 I1 113.06(15) . .
O4 Cd1 I1 94.01(9) . .
N2 Cd1 I1 97.70(11) . .
O3 Cd1 I1 148.20(10) . .
O2 Cd1 I1 98.27(13) . .
C19 Cd1 I1 121.14(11) . .
C18 Cd1 I1 107.29(13) . .
O6 Cd2 N3 124.3(2) . .
O6 Cd2 O7 87.77(16) . .
N3 Cd2 O7 129.33(17) . .
O6 Cd2 O8 95.1(2) . .
N3 Cd2 O8 82.31(18) . .
O7 Cd2 O8 54.08(16) . .
O6 Cd2 O5 54.85(14) . .
N3 Cd2 O5 84.75(18) . .
O7 Cd2 O5 141.50(16) . .
O8 Cd2 O5 129.7(2) . .
O6 Cd2 C26 27.35(15) . .
N3 Cd2 C26 106.3(2) . .
O7 Cd2 C26 114.45(17) . .
O8 Cd2 C26 115.1(2) . .
O5 Cd2 C26 27.54(15) . .
O6 Cd2 C27 92.38(17) . .
N3 Cd2 C27 106.21(18) . .
O7 Cd2 C27 26.71(17) . .
O8 Cd2 C27 27.39(19) . .
O5 Cd2 C27 143.83(18) . .
C26 Cd2 C27 118.85(18) . .
O6 Cd2 I2 117.90(17) . .
N3 Cd2 I2 100.26(16) . .
O7 Cd2 I2 95.43(12) . .
O8 Cd2 I2 135.19(18) . .
O5 Cd2 I2 94.86(15) . .
C26 Cd2 I2 107.11(14) . .
C27 Cd2 I2 116.05(14) . .
C18 O1 Cd1 93.8(4) . .
C18 O2 Cd1 89.5(4) . .
C19 O3 Cd1 89.7(3) . .
C19 O4 Cd1 93.6(3) . .
C26 O5 Cd2 89.1(4) . .
C26 O6 Cd2 94.5(4) . .
C27 O7 Cd2 92.5(4) . .
C27 O8 Cd2 91.7(4) . .
C5 N1 C6 120.9(5) . .
C5 N1 C4 120.3(6) . .
C6 N1 C4 118.7(6) . .
C14 N2 C13 118.1(5) . .
C14 N2 Cd1 120.0(4) . .
C13 N2 Cd1 121.7(4) . .
C32 N3 C31 117.6(6) . .
C32 N3 Cd2 118.7(5) . .
C31 N3 Cd2 123.8(4) . .
C40 N4 C39 119.5(5) . .
C40 N4 C41 120.3(5) . .
C39 N4 C41 120.2(5) . .
C2 C1 C3 120.5(7) 2_574 .
C2 C1 H1 119.8 2_574 .
C3 C1 H1 119.8 . .
C3 C2 C1 120.8(7) . 2_574
C3 C2 H2 119.6 . .
C1 C2 H2 119.6 2_574 .
C2 C3 C1 118.7(6) . .
C2 C3 C4 120.8(6) . .
C1 C3 C4 120.4(7) . .
N1 C4 C3 110.3(5) . .
N1 C4 H3A 109.6 . .
C3 C4 H3A 109.6 . .
N1 C4 H3B 109.6 . .
C3 C4 H3B 109.6 . .
H3A C4 H3B 108.1 . .
N1 C5 C7 121.7(6) . .
N1 C5 H5 119.2 . .
C7 C5 H5 119.2 . .
N1 C6 C8 120.6(6) . .
N1 C6 H6 119.7 . .
C8 C6 H6 119.7 . .
C5 C7 C9 119.0(6) . .
C5 C7 H7 120.5 . .
C9 C7 H7 120.5 . .
C6 C8 C9 119.0(6) . .
C6 C8 H8 120.5 . .
C9 C8 H8 120.5 . .
C7 C9 C8 118.9(6) . .
C7 C9 C10 120.4(5) . .
C8 C9 C10 120.5(5) . .
C11 C10 C12 118.3(5) . .
C11 C10 C9 121.7(5) . .
C12 C10 C9 120.0(5) . .
C13 C11 C10 119.6(6) . .
C13 C11 H11 120.2 . .
C10 C11 H11 120.2 . .
C10 C12 C14 118.2(5) . .
C10 C12 H12 120.9 . .
C14 C12 H12 120.9 . .
N2 C13 C11 123.0(6) . .
N2 C13 H13 118.5 . .
C11 C13 H13 118.5 . .
N2 C14 C12 122.7(6) . .
N2 C14 H14 118.6 . .
C12 C14 H14 118.6 . .
C17 C15 C16 120.5(7) . 2_775
C17 C15 H15 119.7 . .
C16 C15 H15 119.7 2_775 .
C17 C16 C15 120.5(7) . 2_775
C17 C16 H16 119.7 . .
C15 C16 H16 119.7 2_775 .
C16 C17 C15 118.9(5) . .
C16 C17 C18 120.0(6) . .
C15 C17 C18 121.1(6) . .
O2 C18 O1 122.3(5) . .
O2 C18 C17 120.5(6) . .
O1 C18 C17 117.3(6) . .
O2 C18 Cd1 63.8(3) . .
O1 C18 Cd1 58.4(3) . .
C17 C18 Cd1 175.5(5) . .
O3 C19 O4 121.7(5) . .
O3 C19 C20 120.6(5) . .
O4 C19 C20 117.7(5) . .
O3 C19 Cd1 62.9(3) . .
O4 C19 Cd1 58.9(3) . .
C20 C19 Cd1 174.0(4) . .
C22 C20 C21 118.3(5) . .
C22 C20 C19 120.9(5) . .
C21 C20 C19 120.8(5) . .
C23 C21 C20 120.4(6) . .
C23 C21 H21 119.8 . .
C20 C21 H21 119.8 . .
C20 C22 C24 121.2(5) . .
C20 C22 H22 119.4 . .
C24 C22 H22 119.4 . .
C25 C23 C21 120.9(6) . .
C25 C23 H23 119.6 . .
C21 C23 H23 119.6 . .
C25 C24 C22 120.0(5) . .
C25 C24 H24 120.0 . .
C22 C24 H24 120.0 . .
C24 C25 C23 119.2(5) . .
C24 C25 C26 120.1(5) . .
C23 C25 C26 120.7(5) . .
O6 C26 O5 121.3(6) . .
O6 C26 C25 119.7(5) . .
O5 C26 C25 118.9(5) . .
O6 C26 Cd2 58.2(3) . .
O5 C26 Cd2 63.3(3) . .
C25 C26 Cd2 175.0(5) . .
O7 C27 O8 121.6(5) . .
O7 C27 C28 120.7(5) . .
O8 C27 C28 117.7(6) . .
O7 C27 Cd2 60.8(3) . .
O8 C27 Cd2 60.9(3) . .
C28 C27 Cd2 177.9(4) . .
C30 C28 C29 119.7(6) . .
C30 C28 C27 121.6(5) . .
C29 C28 C27 118.7(6) . .
C28 C29 C30 119.7(7) . 2_656
C28 C29 H29 120.2 . .
C30 C29 H29 120.2 2_656 .
C28 C30 C29 120.6(6) . 2_656
C28 C30 H30 119.7 . .
C29 C30 H30 119.7 2_656 .
N3 C31 C33 122.4(7) . .
N3 C31 H31 118.8 . .
C33 C31 H31 118.8 . .
N3 C32 C34 123.8(7) . .
N3 C32 H32 118.1 . .
C34 C32 H32 118.1 . .
C35 C33 C31 118.7(7) . .
C35 C33 H33 120.6 . .
C31 C33 H33 120.6 . .
C35 C34 C32 120.6(6) . .
C35 C34 H34 119.7 . .
C32 C34 H34 119.7 . .
C34 C35 C33 116.8(6) . .
C34 C35 C36 122.3(5) . .
C33 C35 C36 120.8(6) . .
C38 C36 C37 117.5(6) . .
C38 C36 C35 119.3(6) . .
C37 C36 C35 123.1(5) . .
C39 C37 C36 120.1(5) . .
C39 C37 H37 119.9 . .
C36 C37 H37 119.9 . .
C40 C38 C36 120.2(6) . .
C40 C38 H38 119.9 . .
C36 C38 H38 119.9 . .
N4 C39 C37 121.7(6) . .
N4 C39 H39 119.1 . .
C37 C39 H39 119.1 . .
N4 C40 C38 120.9(6) . .
N4 C40 H40 119.6 . .
C38 C40 H40 119.6 . .
N4 C41 C42 111.9(4) . .
N4 C41 H41A 109.2 . .
C42 C41 H41A 109.2 . .
N4 C41 H41B 109.2 . .
C42 C41 H41B 109.2 . .
H41A C41 H41B 107.9 . .
C43 C42 C44 118.1(6) . .
C43 C42 C41 121.5(5) . .
C44 C42 C41 120.3(5) . .
C42 C43 C44 121.2(6) . 2_467
C42 C43 H43 119.4 . .
C44 C43 H43 119.4 2_467 .
C42 C44 C43 120.6(6) . 2_467
C42 C44 H44 119.7 . .
C43 C44 H44 119.7 2_467 .

loop_
_geom_bond_atom_site_label_1
_geom_bond_atom_site_label_2
_geom_bond_distance
_geom_bond_site_symmetry_2
Cd1 O1 2.311(4) .
Cd1 O4 2.321(4) .
Cd1 N2 2.338(5) .
Cd1 O3 2.408(4) .
Cd1 O2 2.430(4) .
Cd1 C19 2.705(5) .
Cd1 C18 2.707(5) .
Cd1 I1 2.7609(5) .
Cd2 O6 2.300(4) .
Cd2 N3 2.325(5) .
Cd2 O7 2.369(4) .
Cd2 O8 2.370(5) .
Cd2 O5 2.412(4) .
Cd2 C26 2.699(6) .
Cd2 C27 2.712(5) .
Cd2 I2 2.7789(8) .
O1 C18 1.264(8) .
O2 C18 1.215(8) .
O3 C19 1.245(7) .
O4 C19 1.253(6) .
O5 C26 1.248(7) .
O6 C26 1.244(7) .
O7 C27 1.220(8) .
O8 C27 1.248(8) .
N1 C5 1.325(8) .
N1 C6 1.348(8) .
N1 C4 1.505(8) .
N2 C14 1.330(7) .
N2 C13 1.331(8) .
N3 C32 1.281(8) .
N3 C31 1.325(10) .
N4 C40 1.335(8) .
N4 C39 1.337(7) .
N4 C41 1.485(7) .
C1 C2 1.380(10) 2_574
C1 C3 1.390(9) .
C1 H1 0.9500 .
C2 C3 1.362(10) .
C2 H2 0.9500 .
C3 C4 1.512(9) .
C4 H3A 0.9900 .
C4 H3B 0.9900 .
C5 C7 1.371(9) .
C5 H5 0.9500 .
C6 C8 1.381(8) .
C6 H6 0.9500 .
C7 C9 1.394(9) .
C7 H7 0.9500 .
C8 C9 1.396(8) .
C8 H8 0.9500 .
C9 C10 1.490(8) .
C10 C11 1.374(8) .
C10 C12 1.390(8) .
C11 C13 1.372(9) .
C11 H11 0.9500 .
C12 C14 1.400(8) .
C12 H12 0.9500 .
C13 H13 0.9500 .
C14 H14 0.9500 .
C15 C17 1.378(10) .
C15 C16 1.382(8) 2_775
C15 H15 0.9500 .
C16 C17 1.369(10) .
C16 H16 0.9500 .
C17 C18 1.521(7) .
C19 C20 1.499(7) .
C20 C22 1.368(8) .
C20 C21 1.382(8) .
C21 C23 1.377(9) .
C21 H21 0.9500 .
C22 C24 1.386(8) .
C22 H22 0.9500 .
C23 C25 1.366(8) .
C23 H23 0.9500 .
C24 C25 1.366(8) .
C24 H24 0.9500 .
C25 C26 1.505(8) .
C27 C28 1.508(7) .
C28 C30 1.366(9) .
C28 C29 1.367(9) .
C29 C30 1.387(9) 2_656
C29 H29 0.9500 .
C30 H30 0.9500 .
C31 C33 1.411(10) .
C31 H31 0.9500 .
C32 C34 1.384(9) .
C32 H32 0.9500 .
C33 C35 1.379(9) .
C33 H33 0.9500 .
C34 C35 1.349(10) .
C34 H34 0.9500 .
C35 C36 1.487(8) .
C36 C38 1.377(8) .
C36 C37 1.380(9) .
C37 C39 1.352(8) .
C37 H37 0.9500 .
C38 C40 1.368(9) .
C38 H38 0.9500 .
C39 H39 0.9500 .
C40 H40 0.9500 .
C41 C42 1.499(8) .
C41 H41A 0.9900 .
C41 H41B 0.9900 .
C42 C43 1.366(8) .
C42 C44 1.376(9) .
C43 C44 1.390(9) 2_467
C43 H43 0.9500 .
C44 H44 0.9500 .
